data_1008725
loop_
_publ_author_name
'Fruchart, D'
'Chaudouet, P'
'Fruchart, R'
'Rouault, A'
'Senateur, J P'

_publ_section_title
;
Etudes structurales de composes de type cementite: effet de l'hydrogene
sur Fe3 C suivi par diffraction neutronique Spectrometrie moessbauer
sur Fe Co2 B et Co3 B dopes au ^57^Fe
;
_journal_coden_ASTM JSSCBI
_journal_name_full 'Journal of Solid State Chemistry'
_journal_page_first 246
_journal_page_last 252
_journal_paper_doi 10.1016/0022-4596(84)90340-2
_journal_volume 51
_journal_year 1984
_chemical_compound_source synthetic
_chemical_formula_structural 'Fe3 C'
_chemical_formula_sum 'C Fe3'
_chemical_name_mineral Cohenite
_chemical_name_systematic 'Iron carbide'
_space_group_IT_number 62
_symmetry_cell_setting orthorhombic
_symmetry_Int_Tables_number 62
_symmetry_space_group_name_Hall '-P 2ac 2n'
_symmetry_space_group_name_H-M 'P n m a'
_cell_angle_alpha 90
_cell_angle_beta 90
_cell_angle_gamma 90
_cell_formula_units_Z 4
_cell_length_a 5.092
_cell_length_b 6.741
_cell_length_c 4.527
_cell_volume 155.4
_cod_original_formula_sum 'Fe3 C'
_cod_database_code 1008725

loop_
_symmetry_equiv_pos_as_xyz
x,y,z
1/2+x,1/2-y,1/2-z
-x,1/2+y,-z
1/2-x,-y,1/2+z
-x,-y,-z
1/2-x,1/2+y,1/2+z
x,1/2-y,z
1/2+x,y,1/2-z

loop_
_atom_site_label
_atom_site_type_symbol
_atom_site_symmetry_multiplicity
_atom_site_Wyckoff_symbol
_atom_site_fract_x
_atom_site_fract_y
_atom_site_fract_z
_atom_site_occupancy
_atom_site_attached_hydrogens
_atom_site_calc_flag
Fe1 Fe0 8 d 0.1834(7) 0.0689(7) 0.3344(8) 1. 0 d
Fe2 Fe0 4 c 0.0388(11) 0.25 0.8422(16) 1. 0 d
C1 C0 4 c 0.8764(22) 0.25 0.4426(17) 1. 0 d

loop_
_atom_type_symbol
_atom_type_oxidation_number
Fe0 0.000
C0 0.000

loop_
_cod_related_entry_id
_cod_related_entry_database
_cod_related_entry_code
1 AMCSD 0013522
2 AMCSD 0013523

loop_
_[local]_alternative_name_id
_[local]_alternative_name_type
_[local]_alternative_name_source
_[local]_alternative_name_source_id
_[local]_alternative_name_value
1 mineral AMCSD 0013522 "Cohenite"
2 mineral AMCSD 0013523 "Cementite"

_database_code_amcsd 0013522
